data_1541070
loop_
_publ_author_name
'Tyulin, A.V.'
'Efremov, V.A.'
'Trunov, V.K.'

_publ_section_title
;
 Polymorphism of oxytungstates T R2 W O6. Mechanisms of structural changes
 in Y2 W O6
;
_journal_name_full Kristallografiya
_journal_page_first 885
_journal_page_last 892
_journal_volume 34
_journal_year 1989
_chemical_formula_sum 'O6 W Y2'
_chemical_name_systematic 'Y2 (W O6)'
_space_group_IT_number 19
_symmetry_space_group_name_Hall 'P 2ac 2ab'
_symmetry_space_group_name_H-M 'P 21 21 21'
_cell_angle_alpha 90
_cell_angle_beta 90
_cell_angle_gamma 90
_cell_formula_units_Z 4
_cell_length_a 5.221
_cell_length_b 9.029
_cell_length_c 9.915
_cell_volume 467.397
_citation_journal_id_ASTM KRISAJ
_cod_data_source_file Tyulin_KRISAJ_1989_965.cif
_cod_data_source_block O6W1Y2
_cod_original_cell_volume 467.3972
_cod_original_formula_sum 'O6 W1 Y2'
_cod_database_code 1541070

loop_
_symmetry_equiv_pos_as_xyz
x,y,z
-x+1/2,-y,z+1/2
x+1/2,-y+1/2,-z
-x,y+1/2,-z+1/2

loop_
_atom_site_label
_atom_site_type_symbol
_atom_site_fract_x
_atom_site_fract_y
_atom_site_fract_z
_atom_site_occupancy
_atom_site_U_iso_or_equiv
W1 W+6 0.03947 0.00559 0.15328 1 0.0
O2 O-2 -0.174 0.047 0.296 1 0.0
O6 O-2 0.252 -0.09 0.006 1 0.0
Y1 Y+3 0.5346 0.2196 0.3717 1 0.0
Y2 Y+3 0.0205 0.3972 0.0345 1 0.0
O5 O-2 -0.232 -0.112 0.068 1 0.0
O3 O-2 0.313 0.138 0.179 1 0.0
O1 O-2 0.191 -0.14 0.265 1 0.0
O4 O-2 -0.082 0.156 0.032 1 0.0
